data_2206214
loop_
_publ_author_name
'Hai Feng'
'Cui-Rong Sun'
'Li Li'
'Zhi-Min Jin'
'Bin Tu'

_publ_section_title
;
 2-Amino-5-methylpyridinium phosphate
;
_journal_issue 7
_journal_name_full 'Acta Crystallographica Section E'
_journal_page_first o1983
_journal_page_last o1984
_journal_paper_doi 10.1107/S1600536805014716
_journal_volume 61
_journal_year 2005
_chemical_formula_iupac 'C6 H9 N2 +, H2 P O4 -'
_chemical_formula_moiety 'C6 H9 N2 +, H2 P O4 -'
_chemical_formula_sum 'C6 H11 N2 O4 P'
_chemical_formula_weight 206.14
_chemical_name_systematic
;
2-Amino-5-methylpyridinium phosphate
;
_space_group_IT_number 14
_symmetry_cell_setting monoclinic
_symmetry_space_group_name_Hall '-P 2yn'
_symmetry_space_group_name_H-M 'P 1 21/n 1'
_atom_sites_solution_hydrogens geom
_atom_sites_solution_primary direct
_atom_sites_solution_secondary difmap
_audit_creation_method SHELXL-97
_cell_angle_alpha 90.00
_cell_angle_beta 108.414(2)
_cell_angle_gamma 90.00
_cell_formula_units_Z 4
_cell_length_a 7.9850(5)
_cell_length_b 10.9104(6)
_cell_length_c 11.1556(7)
_cell_measurement_reflns_used 9071
_cell_measurement_temperature 293(2)
_cell_measurement_theta_max 27.5
_cell_measurement_theta_min 2.7
_cell_volume 922.11(10)
_computing_cell_refinement PROCESS-AUTO
_computing_data_collection 'PROCESS-AUTO (Rigaku, 2001)'
_computing_data_reduction 'CrystalStructure (Rigaku, 2003)'
_computing_molecular_graphics 'SHELXTL (Siemens, 1998)'
_computing_publication_material CrystalStructure
_computing_structure_refinement CrystalStructure
_computing_structure_solution 'SHELXS97 (Sheldrick, 1997)'
_diffrn_ambient_temperature 293(2)
_diffrn_detector_area_resol_mean 10.00
_diffrn_measured_fraction_theta_full 0.997
_diffrn_measured_fraction_theta_max 0.997
_diffrn_measurement_device_type 'Rigaku R-AXIS RAPID'
_diffrn_measurement_method \w
_diffrn_radiation_monochromator graphite
_diffrn_radiation_source 'fine-focus sealed tube'
_diffrn_radiation_type MoK\a
_diffrn_radiation_wavelength 0.71073
_diffrn_reflns_av_R_equivalents 0.027
_diffrn_reflns_av_sigmaI/netI 0.0260
_diffrn_reflns_limit_h_max 10
_diffrn_reflns_limit_h_min -10
_diffrn_reflns_limit_k_max 14
_diffrn_reflns_limit_k_min -12
_diffrn_reflns_limit_l_max 14
_diffrn_reflns_limit_l_min -14
_diffrn_reflns_number 3577
_diffrn_reflns_theta_full 27.48
_diffrn_reflns_theta_max 27.48
_diffrn_reflns_theta_min 2.68
_diffrn_standards_number 0
_exptl_absorpt_coefficient_mu 0.284
_exptl_absorpt_correction_T_max 0.916
_exptl_absorpt_correction_T_min 0.880
_exptl_absorpt_correction_type multi-scan
_exptl_absorpt_process_details '(ABSCOR; Higashi, 1995)'
_exptl_crystal_colour colorless
_exptl_crystal_density_diffrn 1.485
_exptl_crystal_density_method 'not measured'
_exptl_crystal_description block
_exptl_crystal_F_000 432.00
_exptl_crystal_size_max 0.45
_exptl_crystal_size_mid 0.45
_exptl_crystal_size_min 0.31
_refine_diff_density_max 0.225
_refine_diff_density_min -0.364
_refine_ls_extinction_method none
_refine_ls_goodness_of_fit_ref 0.973
_refine_ls_hydrogen_treatment refall
_refine_ls_matrix_type full
_refine_ls_number_parameters 162
_refine_ls_number_reflns 2115
_refine_ls_number_restraints 2
_refine_ls_restrained_S_all 0.977
_refine_ls_R_factor_all 0.0468
_refine_ls_R_factor_gt 0.0352
_refine_ls_shift/su_max 0.001
_refine_ls_shift/su_mean 0.000
_refine_ls_structure_factor_coef Fsqd
_refine_ls_weighting_details 'w = 1/[\s^2^(Fo^2^)+(0.063P)^2^] where P = (Fo^2^+2Fc^2^)/3'
_refine_ls_weighting_scheme calc
_refine_ls_wR_factor_gt 0.0891
_refine_ls_wR_factor_ref 0.0930
_reflns_number_gt 1664
_reflns_number_total 2111
_reflns_threshold_expression I>2\s(I)
_cod_data_source_file is6071.cif
_cod_data_source_block I
_cod_original_sg_symbol_H-M 'P 21/n'
_cod_original_formula_sum 'C6 H11 N2 O4 P '
_cod_database_code 2206214

loop_
_symmetry_equiv_pos_as_xyz
'x, y, z'
'-x+1/2, y+1/2, -z+1/2'
'-x, -y, -z'
'x-1/2, -y-1/2, z-1/2'

loop_
_atom_site_label
_atom_site_fract_x
_atom_site_fract_y
_atom_site_fract_z
_atom_site_U_iso_or_equiv
_atom_site_adp_type
_atom_site_calc_flag
_atom_site_refinement_flags
_atom_site_occupancy
_atom_site_type_symbol
O4 0.20907(16) 1.05590(12) 0.58975(13) 0.0522(3) Uani d D 1 O
O2 0.11125(14) 0.85590(10) 0.47512(11) 0.0424(3) Uani d . 1 O
C6 0.0776(3) 0.3191(2) 0.3210(2) 0.0549(5) Uani d . 1 C
C5 0.1403(2) 0.53086(15) 0.40857(14) 0.0382(4) Uani d . 1 C
C4 0.1726(2) 0.40947(15) 0.42088(15) 0.0396(4) Uani d . 1 C
P 0.25688(5) 0.94985(4) 0.51320(3) 0.03094(14) Uani d . 1 P
N2 0.22879(17) 0.61243(13) 0.49967(11) 0.0363(3) Uani d . 1 N
C3 0.3006(3) 0.37036(17) 0.53462(18) 0.0510(5) Uani d . 1 C
N1 0.4398(2) 0.66293(16) 0.68740(14) 0.0532(4) Uani d . 1 N
C2 0.3886(3) 0.45191(17) 0.62443(17) 0.0512(5) Uani d . 1 C
C1 0.3555(2) 0.57790(15) 0.60630(14) 0.0387(4) Uani d . 1 C
O1 0.43221(14) 0.90043(11) 0.59335(11) 0.0415(3) Uani d . 1 O
O3 0.26796(16) 1.00573(13) 0.38754(11) 0.0520(4) Uani d D 1 O
H6C 0.028(3) 0.246(2) 0.359(2) 0.091(8) Uiso d . 1 H
H6B -0.003(4) 0.355(3) 0.251(3) 0.106(9) Uiso d . 1 H
H2N 0.186(3) 0.693(2) 0.4856(17) 0.059(6) Uiso d . 1 H
H5 0.051(2) 0.5727(16) 0.3362(16) 0.040(5) Uiso d . 1 H
H3 0.328(2) 0.2816(19) 0.5494(17) 0.056(5) Uiso d . 1 H
H1A 0.517(3) 0.640(2) 0.757(2) 0.065(6) Uiso d . 1 H
H2 0.480(3) 0.429(2) 0.699(2) 0.076(7) Uiso d . 1 H
H2A 0.423(3) 0.737(2) 0.666(2) 0.060(6) Uiso d . 1 H
H6A 0.146(3) 0.282(2) 0.288(2) 0.090(9) Uiso d . 1 H
H3O 0.375(2) 1.0403(19) 0.400(2) 0.075(7) Uiso d D 1 H
H4O 0.098(2) 1.081(2) 0.5555(19) 0.065(6) Uiso d D 1 H

loop_
_atom_site_aniso_label
_atom_site_aniso_U_11
_atom_site_aniso_U_22
_atom_site_aniso_U_33
_atom_site_aniso_U_12
_atom_site_aniso_U_13
_atom_site_aniso_U_23
O4 0.0360(7) 0.0520(8) 0.0615(8) -0.0007(6) 0.0053(6) -0.0276(6)
O2 0.0324(6) 0.0302(6) 0.0588(7) -0.0042(4) 0.0063(5) -0.0040(5)
C6 0.0650(14) 0.0414(12) 0.0495(11) -0.0044(10) 0.0057(10) -0.0051(9)
C5 0.0403(9) 0.0354(9) 0.0332(7) 0.0004(7) 0.0035(6) 0.0033(6)
C4 0.0424(9) 0.0340(9) 0.0381(8) -0.0009(7) 0.0065(7) 0.0024(7)
P 0.0265(2) 0.0297(2) 0.0331(2) -0.00148(14) 0.00438(15) -0.00021(15)
N2 0.0411(8) 0.0295(8) 0.0338(7) 0.0023(5) 0.0053(6) 0.0040(5)
C3 0.0570(11) 0.0320(10) 0.0526(10) 0.0037(8) 0.0011(9) 0.0103(8)
N1 0.0686(11) 0.0400(10) 0.0355(8) -0.0097(8) -0.0058(7) 0.0082(7)
C2 0.0568(12) 0.0391(10) 0.0430(9) 0.0019(8) -0.0050(8) 0.0128(8)
C1 0.0451(9) 0.0353(9) 0.0309(7) -0.0033(7) 0.0052(7) 0.0067(6)
O1 0.0296(6) 0.0420(7) 0.0468(6) 0.0006(5) 0.0035(5) 0.0131(5)
O3 0.0323(6) 0.0781(10) 0.0392(6) -0.0035(6) 0.0024(5) 0.0166(6)

loop_
_atom_type_symbol
_atom_type_description
_atom_type_scat_dispersion_real
_atom_type_scat_dispersion_imag
_atom_type_scat_source
C C 0.0033 0.0016 'International Tables Vol C Tables 4.2.6.8 and 6.1.1.4'
H H 0.0000 0.0000 'International Tables Vol C Tables 4.2.6.8 and 6.1.1.4'
O O 0.0106 0.0060 'International Tables Vol C Tables 4.2.6.8 and 6.1.1.4'
N N 0.0061 0.0033 'International Tables Vol C Tables 4.2.6.8 and 6.1.1.4'
P P 0.1023 0.0942 'International Tables Vol C Tables 4.2.6.8 and 6.1.1.4'

loop_
_geom_angle_atom_site_label_1
_geom_angle_atom_site_label_2
_geom_angle_atom_site_label_3
_geom_angle
P O4 H4O 112.2(13)
C4 C6 H6C 111.7(12)
C4 C6 H6B 114(2)
H6C C6 H6B 115(2)
C4 C6 H6A 113.0(16)
H6C C6 H6A 101(2)
H6B C6 H6A 102(3)
C4 C5 N2 121.75(15)
C4 C5 H5 126.4(10)
N2 C5 H5 111.8(10)
C5 C4 C3 116.54(15)
C5 C4 C6 122.26(16)
C3 C4 C6 121.20(17)
O1 P O2 114.48(7)
O1 P O4 106.52(7)
O2 P O4 111.06(7)
O1 P O3 111.65(7)
O2 P O3 105.72(7)
O4 P O3 107.26(8)
C1 N2 C5 122.75(15)
C1 N2 H2N 122.8(12)
C5 N2 H2N 114.2(12)
C2 C3 C4 121.39(17)
C2 C3 H3 118.7(11)
C4 C3 H3 119.9(10)
C1 N1 H1A 118.5(15)
C1 N1 H2A 118.6(15)
H1A N1 H2A 123(2)
C3 C2 C1 120.38(16)
C3 C2 H2 123.3(13)
C1 C2 H2 116.2(13)
N1 C1 N2 119.04(16)
N1 C1 C2 123.86(16)
N2 C1 C2 117.10(15)
P O3 H3O 110.2(13)

loop_
_geom_bond_atom_site_label_1
_geom_bond_atom_site_label_2
_geom_bond_distance
_geom_bond_publ_flag
P O1 1.5031(11) yes
P O2 1.5071(11) yes
P O3 1.5566(12) yes
P O4 1.5555(13) yes
O3 H3O 0.905(16) ?
O4 H4O 0.889(15) ?
N1 C1 1.322(2) yes
N1 H1A 0.86(2) ?
N1 H2A 0.84(2) ?
N2 C1 1.3492(18) yes
N2 H2N 0.94(2) ?
N2 C5 1.3677(19) yes
C1 C2 1.402(2) yes
C2 C3 1.358(3) yes
C3 C4 1.420(2) yes
C6 C4 1.502(2) yes
C4 C5 1.348(2) yes
C6 H6C 1.03(3) ?
C6 H6B 0.93(3) ?
C6 H6A 0.85(3) ?
C5 H5 1.004(16) ?
C3 H3 0.99(2) ?
C2 H2 0.95(2) ?

loop_
_geom_hbond_atom_site_label_D
_geom_hbond_atom_site_label_H
_geom_hbond_atom_site_label_A
_geom_hbond_site_symmetry_A
_geom_hbond_distance_DH
_geom_hbond_distance_HA
_geom_hbond_distance_DA
_geom_hbond_angle_DHA
_geom_hbond_publ_flag
N1 H2A O1 1_555 0.84(2) 1.97(2) 2.789(3) 164(2) yes
N1 H1A O2 4_676 0.86(2) 2.31(2) 3.073(2) 148(2) yes
N2 H2N O2 1_555 0.94(2) 1.87(2) 2.802(2) 174.2(16) yes
O3 H3O O1 3_676 0.904(18) 1.650(18) 2.550(3) 174(2) yes
O4 H4O O2 3_576 0.891(18) 1.738(18) 2.612(3) 166.2(19) yes
C5 H5 O1 4_575 1.003(17) 2.589(17) 3.464(3) 145.8(13) yes

loop_
_geom_torsion_atom_site_label_1
_geom_torsion_atom_site_label_2
_geom_torsion_atom_site_label_3
_geom_torsion_atom_site_label_4
_geom_torsion
N2 C5 C4 C3 1.4(3)
N2 C5 C4 C6 -179.39(18)
C4 C5 N2 C1 1.1(2)
C5 C4 C3 C2 -1.7(3)
C6 C4 C3 C2 179.0(2)
C4 C3 C2 C1 -0.4(3)
C5 N2 C1 N1 177.30(17)
C5 N2 C1 C2 -3.2(2)
C3 C2 C1 N1 -177.7(2)
C3 C2 C1 N2 2.7(3)

loop_
_cod_related_entry_id
_cod_related_entry_database
_cod_related_entry_code
1 ChemSpider 21129275
